data_4326629
loop_
_publ_author_name
'Jung Hee Yoon'
'Woo Ram Lee'
'Dae Won Ryu'
'Jin Wuk Lee'
'Sung Won Yoon'
'Byoung Jin Suh'
'Hyoung Chan Kim'
'Chang Seop Hong'

_publ_section_title
;
 End-to-End Azide-Bridged Manganese(III) Chain Compounds: Field-Induced
 Magnetic Phase Transitions and Variation of TC to 38 K Depending on the
 Side Groups of the Schiff Bases
;
_journal_name_full 'Inorganic Chemistry'
_journal_page_first 10777
_journal_page_last 10785
_journal_paper_doi 10.1021/ic2013232
_journal_volume 50
_journal_year 2011
_chemical_formula_sum 'C19 H18 Cl2 Mn N5 O2'
_chemical_formula_weight 474.22
_chemical_name_systematic
;
 ?
;
_space_group_IT_number 61
_symmetry_cell_setting orthorhombic
_symmetry_space_group_name_Hall '-P 2ac 2ab'
_symmetry_space_group_name_H-M 'P b c a'
_atom_sites_solution_hydrogens geom
_atom_sites_solution_primary direct
_atom_sites_solution_secondary difmap
_audit_creation_method SHELXL-97
_cell_angle_alpha 90.00
_cell_angle_beta 90.00
_cell_angle_gamma 90.00
_cell_formula_units_Z 8
_cell_length_a 29.3009(17)
_cell_length_b 11.3200(6)
_cell_length_c 12.0634(7)
_cell_measurement_reflns_used 4711
_cell_measurement_temperature 293(2)
_cell_measurement_theta_max 24.167
_cell_measurement_theta_min 2.284
_cell_volume 4001.3(4)
_computing_cell_refinement 'Bruker SMART APEXll'
_computing_data_collection 'Bruker SMART APEXll'
_computing_data_reduction 'Bruker SAINT'
_computing_molecular_graphics WingX
_computing_publication_material WingX
_computing_structure_refinement 'SHELXL-97 (Sheldrick, 1997)'
_computing_structure_solution SHELXTL
_diffrn_ambient_temperature 293(2)
_diffrn_measured_fraction_theta_full 0.991
_diffrn_measured_fraction_theta_max 0.991
_diffrn_measurement_device_type 'CCD area detector'
_diffrn_measurement_method 'omega scan'
_diffrn_radiation_monochromator graphite
_diffrn_radiation_source 'fine-focus sealed tube'
_diffrn_radiation_type MoK\a
_diffrn_radiation_wavelength 0.71073
_diffrn_reflns_av_R_equivalents 0.1885
_diffrn_reflns_av_sigmaI/netI 0.0994
_diffrn_reflns_limit_h_max 39
_diffrn_reflns_limit_h_min -36
_diffrn_reflns_limit_k_max 15
_diffrn_reflns_limit_k_min -15
_diffrn_reflns_limit_l_max 16
_diffrn_reflns_limit_l_min -15
_diffrn_reflns_number 60355
_diffrn_reflns_theta_full 28.40
_diffrn_reflns_theta_max 28.40
_diffrn_reflns_theta_min 1.39
_exptl_absorpt_coefficient_mu 0.953
_exptl_absorpt_correction_T_max 0.9354
_exptl_absorpt_correction_T_min 0.7708
_exptl_absorpt_correction_type multi-scan
_exptl_absorpt_process_details SADABS
_exptl_crystal_colour brown
_exptl_crystal_density_diffrn 1.574
_exptl_crystal_description needle
_exptl_crystal_F_000 1936
_exptl_crystal_size_max 0.29
_exptl_crystal_size_mid 0.17
_exptl_crystal_size_min 0.07
_refine_diff_density_max 0.590
_refine_diff_density_min -0.675
_refine_diff_density_rms 0.128
_refine_ls_extinction_method none
_refine_ls_goodness_of_fit_ref 1.029
_refine_ls_hydrogen_treatment constr
_refine_ls_matrix_type full
_refine_ls_number_parameters 262
_refine_ls_number_reflns 4968
_refine_ls_number_restraints 0
_refine_ls_restrained_S_all 1.029
_refine_ls_R_factor_all 0.1543
_refine_ls_R_factor_gt 0.0541
_refine_ls_shift/su_max 0.001
_refine_ls_shift/su_mean 0.000
_refine_ls_structure_factor_coef Fsqd
_refine_ls_weighting_details 'calc w=1/[\s^2^(Fo^2^)+(0.0871P)^2^+7.4170P] where P=(Fo^2^+2Fc^2^)/3'
_refine_ls_weighting_scheme calc
_refine_ls_wR_factor_gt 0.1256
_refine_ls_wR_factor_ref 0.1915
_reflns_number_gt 2540
_reflns_number_total 4968
_reflns_threshold_expression >2sigma(I)
_cod_data_source_file ic2013232_si_001.cif
_cod_data_source_block pbca
_cod_database_code 4326629

loop_
_symmetry_equiv_pos_as_xyz
'x, y, z'
'-x+1/2, -y, z+1/2'
'-x, y+1/2, -z+1/2'
'x+1/2, -y+1/2, -z'
'-x, -y, -z'
'x-1/2, y, -z-1/2'
'x, -y-1/2, z-1/2'
'-x-1/2, y-1/2, z'

loop_
_atom_site_label
_atom_site_type_symbol
_atom_site_fract_x
_atom_site_fract_y
_atom_site_fract_z
_atom_site_U_iso_or_equiv
_atom_site_adp_type
_atom_site_occupancy
_atom_site_symmetry_multiplicity
_atom_site_calc_flag
_atom_site_refinement_flags
Mn1 Mn 0.32960(2) 0.22031(6) 0.54018(5) 0.0198(2) Uani 1 1 d .
N1 N 0.30962(15) 0.1470(4) 0.3675(3) 0.0286(10) Uani 1 1 d .
N2 N 0.32813(14) 0.1692(3) 0.2834(3) 0.0243(9) Uani 1 1 d .
N3 N 0.34801(16) 0.1881(4) 0.1997(3) 0.0332(11) Uani 1 1 d .
N4 N 0.38157(14) 0.3075(3) 0.4657(3) 0.0243(9) Uani 1 1 d .
N5 N 0.28641(13) 0.3532(3) 0.5022(3) 0.0210(9) Uani 1 1 d .
O1 O 0.36804(11) 0.0872(3) 0.5622(3) 0.0268(8) Uani 1 1 d .
O2 O 0.28247(11) 0.1358(3) 0.6113(3) 0.0248(8) Uani 1 1 d .
C1 C 0.40175(17) 0.0519(4) 0.4967(4) 0.0252(11) Uani 1 1 d .
C2 C 0.41876(17) -0.0625(5) 0.5076(5) 0.0329(12) Uani 1 1 d .
H2 H 0.4055 -0.1131 0.5592 0.040 Uiso 1 1 calc R
C3 C 0.45438(19) -0.1027(5) 0.4445(5) 0.0393(14) Uani 1 1 d .
H3 H 0.4655 -0.1789 0.4545 0.047 Uiso 1 1 calc R
C4 C 0.47378(18) -0.0287(5) 0.3653(5) 0.0385(14) Uani 1 1 d .
C5 C 0.45860(19) 0.0836(5) 0.3519(4) 0.0364(13) Uani 1 1 d .
H5 H 0.4720 0.1325 0.2992 0.044 Uiso 1 1 calc R
C6 C 0.42213(17) 0.1266(5) 0.4183(4) 0.0288(12) Uani 1 1 d .
C7 C 0.41314(18) 0.2498(5) 0.4127(4) 0.0309(12) Uani 1 1 d .
H7 H 0.4318 0.2938 0.3661 0.037 Uiso 1 1 calc R
C8 C 0.38840(18) 0.4386(5) 0.4625(5) 0.0329(12) Uani 1 1 d .
H8 H 0.4001 0.4581 0.3887 0.040 Uiso 1 1 calc R
C9 C 0.4254(2) 0.4731(5) 0.5460(5) 0.0462(15) Uani 1 1 d .
H9A H 0.4140 0.4582 0.6203 0.055 Uiso 1 1 calc R
H9B H 0.4518 0.4228 0.5346 0.055 Uiso 1 1 calc R
C10 C 0.4400(3) 0.5984(6) 0.5386(6) 0.0586(19) Uani 1 1 d .
H10A H 0.4633 0.6134 0.5927 0.088 Uiso 1 1 calc R
H10B H 0.4143 0.6490 0.5525 0.088 Uiso 1 1 calc R
H10C H 0.4518 0.6139 0.4658 0.088 Uiso 1 1 calc R
C11 C 0.34458(19) 0.5057(5) 0.4775(5) 0.0349(13) Uani 1 1 d .
H11A H 0.3482 0.5837 0.4452 0.042 Uiso 1 1 calc R
H11B H 0.3392 0.5161 0.5562 0.042 Uiso 1 1 calc R
C12 C 0.30263(19) 0.4474(4) 0.4260(4) 0.0290(12) Uani 1 1 d .
H12A H 0.2788 0.5056 0.4150 0.035 Uiso 1 1 calc R
H12B H 0.3104 0.4136 0.3546 0.035 Uiso 1 1 calc R
C13 C 0.24585(17) 0.3657(4) 0.5434(4) 0.0243(10) Uani 1 1 d .
H13 H 0.2293 0.4317 0.5213 0.029 Uiso 1 1 calc R
C14 C 0.22405(16) 0.2859(4) 0.6207(4) 0.0222(10) Uani 1 1 d .
C15 C 0.18155(17) 0.3220(4) 0.6628(4) 0.0247(11) Uani 1 1 d .
H15 H 0.1695 0.3953 0.6439 0.030 Uiso 1 1 calc R
C16 C 0.15798(17) 0.2472(4) 0.7326(4) 0.0255(11) Uani 1 1 d .
C17 C 0.17614(18) 0.1382(4) 0.7635(4) 0.0281(11) Uani 1 1 d .
H17 H 0.1599 0.0891 0.8111 0.034 Uiso 1 1 calc R
C18 C 0.21787(17) 0.1035(4) 0.7237(4) 0.0247(11) Uani 1 1 d .
H18 H 0.2299 0.0311 0.7455 0.030 Uiso 1 1 calc R
C19 C 0.24309(16) 0.1759(4) 0.6499(4) 0.0217(10) Uani 1 1 d .
Cl1 Cl 0.51988(5) -0.08130(17) 0.28739(13) 0.0561(5) Uani 1 1 d .
Cl2 Cl 0.10409(4) 0.28917(12) 0.78012(10) 0.0352(3) Uani 1 1 d .

loop_
_atom_site_aniso_label
_atom_site_aniso_U_11
_atom_site_aniso_U_22
_atom_site_aniso_U_33
_atom_site_aniso_U_23
_atom_site_aniso_U_13
_atom_site_aniso_U_12
Mn1 0.0245(4) 0.0204(4) 0.0144(3) 0.0008(3) 0.0025(3) -0.0020(3)
N1 0.041(3) 0.030(2) 0.015(2) -0.0047(18) 0.0039(19) -0.007(2)
N2 0.032(2) 0.0183(19) 0.023(2) -0.0053(16) -0.008(2) 0.0030(18)
N3 0.042(3) 0.040(3) 0.018(2) 0.0028(19) 0.002(2) 0.006(2)
N4 0.027(2) 0.028(2) 0.0180(19) 0.0002(17) -0.0001(17) -0.0029(17)
N5 0.027(2) 0.019(2) 0.0162(17) 0.0014(16) 0.0035(16) -0.0036(17)
O1 0.0265(19) 0.0309(19) 0.0230(17) 0.0053(15) 0.0061(14) 0.0034(15)
O2 0.0284(19) 0.0203(17) 0.0258(17) 0.0026(14) 0.0070(15) 0.0015(14)
C1 0.028(3) 0.027(3) 0.021(2) -0.005(2) -0.002(2) 0.001(2)
C2 0.027(3) 0.035(3) 0.037(3) -0.001(2) -0.002(2) 0.002(2)
C3 0.030(3) 0.040(3) 0.048(3) -0.017(3) -0.007(3) 0.008(3)
C4 0.032(3) 0.050(4) 0.034(3) -0.022(3) 0.003(3) -0.002(3)
C5 0.033(3) 0.051(4) 0.025(3) -0.007(3) 0.006(2) -0.007(3)
C6 0.028(3) 0.038(3) 0.021(2) -0.005(2) 0.001(2) -0.001(2)
C7 0.033(3) 0.040(3) 0.019(2) 0.003(2) 0.002(2) -0.007(2)
C8 0.036(3) 0.027(3) 0.036(3) 0.003(2) 0.003(3) -0.010(2)
C9 0.058(4) 0.041(3) 0.040(3) -0.002(3) -0.005(3) -0.015(3)
C10 0.070(5) 0.043(4) 0.062(4) 0.001(3) -0.024(4) -0.017(3)
C11 0.042(3) 0.025(3) 0.038(3) 0.000(2) 0.010(3) -0.007(2)
C12 0.039(3) 0.024(3) 0.024(2) 0.008(2) 0.009(2) -0.004(2)
C13 0.031(3) 0.022(2) 0.020(2) -0.001(2) -0.002(2) 0.001(2)
C14 0.025(2) 0.017(2) 0.024(2) 0.002(2) 0.005(2) -0.002(2)
C15 0.029(3) 0.021(2) 0.023(2) -0.001(2) 0.001(2) -0.001(2)
C16 0.026(3) 0.027(3) 0.023(2) -0.002(2) 0.001(2) -0.003(2)
C17 0.035(3) 0.029(3) 0.020(2) 0.000(2) 0.005(2) -0.007(2)
C18 0.033(3) 0.022(2) 0.019(2) 0.0048(19) 0.003(2) -0.004(2)
C19 0.023(3) 0.021(2) 0.021(2) -0.0017(19) -0.001(2) -0.004(2)
Cl1 0.0375(9) 0.0841(13) 0.0467(9) -0.0338(9) 0.0064(7) 0.0106(8)
Cl2 0.0297(7) 0.0428(8) 0.0331(7) -0.0025(6) 0.0105(6) -0.0026(6)

loop_
_atom_type_symbol
_atom_type_description
_atom_type_scat_dispersion_real
_atom_type_scat_dispersion_imag
_atom_type_scat_source
C C 0.0033 0.0016 'International Tables Vol C Tables 4.2.6.8 and 6.1.1.4'
H H 0.0000 0.0000 'International Tables Vol C Tables 4.2.6.8 and 6.1.1.4'
N N 0.0061 0.0033 'International Tables Vol C Tables 4.2.6.8 and 6.1.1.4'
O O 0.0106 0.0060 'International Tables Vol C Tables 4.2.6.8 and 6.1.1.4'
Cl Cl 0.1484 0.1585 'International Tables Vol C Tables 4.2.6.8 and 6.1.1.4'
Mn Mn 0.3368 0.7283 'International Tables Vol C Tables 4.2.6.8 and 6.1.1.4'

loop_
_geom_angle_atom_site_label_1
_geom_angle_atom_site_label_2
_geom_angle_atom_site_label_3
_geom_angle
_geom_angle_site_symmetry_1
_geom_angle_site_symmetry_3
O2 Mn1 O1 88.17(14) . .
O2 Mn1 N5 91.28(14) . .
O1 Mn1 N5 173.95(15) . .
O2 Mn1 N4 178.27(16) . .
O1 Mn1 N4 90.15(15) . .
N5 Mn1 N4 90.43(16) . .
O2 Mn1 N3 91.18(15) . 7_566
O1 Mn1 N3 95.97(16) . 7_566
N5 Mn1 N3 90.07(16) . 7_566
N4 Mn1 N3 88.56(16) . 7_566
O2 Mn1 N1 92.40(15) . .
O1 Mn1 N1 89.49(15) . .
N5 Mn1 N1 84.51(15) . .
N4 Mn1 N1 88.02(15) . .
N3 Mn1 N1 173.56(16) 7_566 .
N2 N1 Mn1 125.6(3) . .
N1 N2 N3 177.3(5) . .
N2 N3 Mn1 133.9(4) . 7_565
C7 N4 C8 113.0(4) . .
C7 N4 Mn1 120.6(3) . .
C8 N4 Mn1 126.5(3) . .
C13 N5 C12 116.9(4) . .
C13 N5 Mn1 124.7(3) . .
C12 N5 Mn1 118.4(3) . .
C1 O1 Mn1 126.7(3) . .
C19 O2 Mn1 128.6(3) . .
O1 C1 C2 119.3(5) . .
O1 C1 C6 122.5(5) . .
C2 C1 C6 118.2(5) . .
C3 C2 C1 121.9(5) . .
C2 C3 C4 119.5(6) . .
C5 C4 C3 120.8(5) . .
C5 C4 Cl1 120.5(5) . .
C3 C4 Cl1 118.6(5) . .
C4 C5 C6 120.0(5) . .
C1 C6 C7 123.1(5) . .
C1 C6 C5 119.6(5) . .
C7 C6 C5 116.6(5) . .
N4 C7 C6 127.0(5) . .
N4 C8 C11 112.6(4) . .
N4 C8 C9 109.3(4) . .
C11 C8 C9 113.4(5) . .
C10 C9 C8 114.1(5) . .
C8 C11 C12 114.8(4) . .
N5 C12 C11 108.5(4) . .
N5 C13 C14 125.7(4) . .
C15 C14 C19 121.2(4) . .
C15 C14 C13 116.2(4) . .
C19 C14 C13 122.5(4) . .
C16 C15 C14 119.0(5) . .
C15 C16 C17 121.0(5) . .
C15 C16 Cl2 119.1(4) . .
C17 C16 Cl2 119.9(4) . .
C18 C17 C16 120.0(5) . .
C17 C18 C19 121.2(5) . .
O2 C19 C14 124.1(4) . .
O2 C19 C18 118.4(4) . .
C14 C19 C18 117.5(4) . .

loop_
_geom_bond_atom_site_label_1
_geom_bond_atom_site_label_2
_geom_bond_distance
_geom_bond_site_symmetry_2
Mn1 O2 1.886(3) .
Mn1 O1 1.900(3) .
Mn1 N5 2.018(4) .
Mn1 N4 2.025(4) .
Mn1 N3 2.252(4) 7_566
Mn1 N1 2.317(4) .
N1 N2 1.178(5) .
N2 N3 1.184(6) .
N3 Mn1 2.252(4) 7_565
N4 C7 1.300(7) .
N4 C8 1.498(6) .
N5 C13 1.296(6) .
N5 C12 1.485(6) .
O1 C1 1.327(6) .
O2 C19 1.325(6) .
C1 C2 1.394(7) .
C1 C6 1.402(7) .
C2 C3 1.369(7) .
C3 C4 1.392(8) .
C4 C5 1.356(8) .
C4 Cl1 1.750(5) .
C5 C6 1.422(7) .
C6 C7 1.421(7) .
C8 C11 1.503(7) .
C8 C9 1.530(8) .
C9 C10 1.485(8) .
C11 C12 1.527(7) .
C13 C14 1.447(6) .
C14 C15 1.406(7) .
C14 C19 1.408(7) .
C15 C16 1.379(7) .
C16 C17 1.394(7) .
C16 Cl2 1.746(5) .
C17 C18 1.371(7) .
C18 C19 1.418(6) .
